data_1530697
loop_
_publ_author_name
'Sandomirskii, P.A.'
'Klientova, G.P.'
'Simonov, M.A.'
'Belov, N.V.'

_publ_section_title
;
 The crystal structure of Zn H P O4 * H2 O = (H3 O) Zn P O4
;
_journal_name_full 'Doklady Akademii Nauk SSSR'
_journal_page_first 597
_journal_page_last 600
_journal_volume 236
_journal_year 1977
_chemical_formula_sum 'H3 O5 P Zn'
_chemical_name_systematic 'Zn (H3 O) P O4'
_space_group_IT_number 173
_symmetry_space_group_name_Hall 'P 6c'
_symmetry_space_group_name_H-M 'P 63'
_cell_angle_alpha 90
_cell_angle_beta 90
_cell_angle_gamma 120
_cell_formula_units_Z 8
_cell_length_a 10.689
_cell_length_b 10.689
_cell_length_c 8.708
_cell_volume 861.635
_citation_journal_id_ASTM DANKAS
_cod_data_source_file Sandomirskii_DANKAS_1977_256.cif
_cod_data_source_block H3O5P1Zn1
_cod_original_cell_volume 861.6348
_cod_original_formula_sum 'H3 O5 P1 Zn1'
_cod_database_code 1530697

loop_
_symmetry_equiv_pos_as_xyz
x,y,z
x-y,x,z+1/2
-y,x-y,z
-x,-y,z+1/2
-x+y,-x,z
y,-x+y,z+1/2

loop_
_atom_site_label
_atom_site_type_symbol
_atom_site_fract_x
_atom_site_fract_y
_atom_site_fract_z
_atom_site_occupancy
_atom_site_U_iso_or_equiv
H1 H+1 0.065 0.045 0.223 1 0.0
P1 P+5 0.66667 0.33333 0.5491 1 0.0
O1 O-2 0.4773 0.192 0.0115 1 0.0
O7 O-2 0.5159 0.051 0.2579 1 0.0
O8 O-2 0 0 0.2639 1 0.0
O2 O-2 0.66667 0.33333 0.7223 1 0.0
O5 O-2 0.3 0.2756 0.945 1 0.0
P2 P+5 0.3267 0.1469 0.9441 1 0.0
Zn1 Zn+2 0.66667 0.33333 0.94 1 0.0
O3 O-2 0.1824 0.208 0.5416 1 0.0
Zn2 Zn+2 0.3258 0.1482 0.5672 1 0.0
O4 O-2 0.3192 0.0929 0.7789 1 0.0
O6 O-2 0.5167 0.2873 0.4869 1 0.0
